data_7245897
loop_
_publ_author_name
'Ding, Lujia'
'Ge, Ruirong'
'Wang, Pengcheng'
'Li, Dongxue'
'Lin, Qiuhan'
'Lu, Ming'
'Xu, Yuangang'

_publ_section_title
;
 A series of N-trinitromethyl-substituted polynitro-pyrazoles:
 high-energy-density materials with positive oxygen balances
;
_journal_issue 51
_journal_name_full 'RSC Advances'
_journal_page_first 33304
_journal_page_last 33312
_journal_paper_doi 10.1039/D2RA06149J
_journal_volume 12
_journal_year 2022
_chemical_formula_moiety 'C4 H5 N5 O4'
_chemical_formula_sum 'C4 H5 N5 O4'
_chemical_formula_weight 187.13
_space_group_crystal_system monoclinic
_space_group_IT_number 7
_space_group_name_Hall 'P -2yc'
_space_group_name_H-M_alt 'P 1 c 1'
_atom_sites_solution_hydrogens geom
_atom_sites_solution_primary dual
_audit_creation_date 2021-07-27
_audit_creation_method
;
Olex2 1.2
(compiled 2018.05.29 svn.r3508 for OlexSys, GUI svn.r5506)
;
_audit_update_record
;
2022-09-03 deposited with the CCDC.	2022-11-15 downloaded from the CCDC.
;
_cell_angle_alpha 90
_cell_angle_beta 100.207(6)
_cell_angle_gamma 90
_cell_formula_units_Z 2
_cell_length_a 4.0966(8)
_cell_length_b 12.015(2)
_cell_length_c 7.3348(15)
_cell_measurement_reflns_used 1157
_cell_measurement_temperature 170
_cell_measurement_theta_max 23.512
_cell_measurement_theta_min 3.292
_cell_volume 355.31(12)
_computing_cell_refinement 'SAINT V8.40A (?, 2016)'
_computing_data_reduction 'SAINT V8.40A (?, 2016)'
_computing_molecular_graphics 'Olex2 (Dolomanov et al., 2009)'
_computing_publication_material 'Olex2 (Dolomanov et al., 2009)'
_computing_structure_refinement 'ShelXL (Sheldrick, 2015)'
_computing_structure_solution 'ShelXT (Sheldrick, 2015)'
_diffrn_ambient_temperature 170.0
_diffrn_measured_fraction_theta_full 0.995
_diffrn_measured_fraction_theta_max 0.995
_diffrn_measurement_device_type 'Bruker D8 VENTURE'
_diffrn_measurement_method '\f and \w scans'
_diffrn_radiation_type MoK\a
_diffrn_radiation_wavelength 0.71073
_diffrn_reflns_av_R_equivalents 0.0694
_diffrn_reflns_av_unetI/netI 0.0804
_diffrn_reflns_Laue_measured_fraction_full 0.995
_diffrn_reflns_Laue_measured_fraction_max 0.995
_diffrn_reflns_limit_h_max 5
_diffrn_reflns_limit_h_min -5
_diffrn_reflns_limit_k_max 15
_diffrn_reflns_limit_k_min -15
_diffrn_reflns_limit_l_max 9
_diffrn_reflns_limit_l_min -9
_diffrn_reflns_number 4326
_diffrn_reflns_point_group_measured_fraction_full 0.928
_diffrn_reflns_point_group_measured_fraction_max 0.890
_diffrn_reflns_theta_full 25.242
_diffrn_reflns_theta_max 27.679
_diffrn_reflns_theta_min 3.292
_diffrn_standards_number 0
_exptl_absorpt_coefficient_mu 0.156
_exptl_absorpt_correction_T_max 0.7456
_exptl_absorpt_correction_T_min 0.6429
_exptl_absorpt_correction_type multi-scan
_exptl_absorpt_process_details
'SADABS-2016/2 (Bruker,2016/2) was used for absorption correction. wR2(int) was 0.1117 before and 0.0579 after correction. The Ratio of minimum to maximum transmission is 0.8623. The \l/2 correction factor is Not present.'
_exptl_crystal_colour colourless
_exptl_crystal_colour_primary colourless
_exptl_crystal_density_diffrn 1.749
_exptl_crystal_description block
_exptl_crystal_F_000 192
_exptl_crystal_size_max 0.15
_exptl_crystal_size_mid 0.08
_exptl_crystal_size_min 0.03
_refine_diff_density_max 0.268
_refine_diff_density_min -0.291
_refine_diff_density_rms 0.069
_refine_ls_abs_structure_details
;
 Flack x determined using 340 quotients [(I+)-(I-)]/[(I+)+(I-)]
 (Parsons, Flack and Wagner, Acta Cryst. B69 (2013) 249-259).
;
_refine_ls_abs_structure_Flack -1.3(10)
_refine_ls_extinction_method none
_refine_ls_goodness_of_fit_ref 1.039
_refine_ls_hydrogen_treatment constr
_refine_ls_matrix_type full
_refine_ls_number_parameters 119
_refine_ls_number_reflns 1482
_refine_ls_number_restraints 2
_refine_ls_restrained_S_all 1.038
_refine_ls_R_factor_all 0.1031
_refine_ls_R_factor_gt 0.0509
_refine_ls_shift/su_max 0.002
_refine_ls_shift/su_mean 0.000
_refine_ls_structure_factor_coef Fsqd
_refine_ls_weighting_details 'w=1/[\s^2^(Fo^2^)+(0.0422P)^2^+0.1338P] where P=(Fo^2^+2Fc^2^)/3'
_refine_ls_weighting_scheme calc
_refine_ls_wR_factor_gt 0.0957
_refine_ls_wR_factor_ref 0.1209
_reflns_Friedel_coverage 0.773
_reflns_Friedel_fraction_full 0.860
_reflns_Friedel_fraction_max 0.783
_reflns_number_gt 990
_reflns_number_total 1482
_reflns_threshold_expression 'I > 2\s(I)'
_cod_data_source_file d2ra06149j2.cif
_cod_data_source_block 2175_0m
_cod_original_cell_volume 355.30(12)
_cod_database_code 7245897
_shelx_shelxl_version_number 2018/3
_shelx_space_group_comment
;
The symmetry employed for this shelxl refinement is uniquely defined
by the following loop, which should always be used as a source of
symmetry information in preference to the above space-group names.
They are only intended as comments.
;
_shelx_estimated_absorpt_t_max 0.995
_shelx_estimated_absorpt_t_min 0.977
_olex2_refinement_description
;
1. Fixed Uiso
 At 1.2 times of:
  All N(H) groups
 At 1.5 times of:
  All C(H,H,H) groups
2.a Aromatic/amide H refined with riding coordinates:
 N4(H4), N2(H2)
2.b Idealised Me refined as rotating group:
 C4(H4A,H4B,H4C)
;
_olex2_submission_special_instructions 'No special instructions were received'

loop_
_space_group_symop_operation_xyz
'x, y, z'
'x, -y, z+1/2'

loop_
_atom_site_label
_atom_site_type_symbol
_atom_site_fract_x
_atom_site_fract_y
_atom_site_fract_z
_atom_site_U_iso_or_equiv
_atom_site_adp_type
_atom_site_occupancy
_atom_site_site_symmetry_order
_atom_site_calc_flag
_atom_site_refinement_flags_posn
_atom_site_refinement_flags_adp
_atom_site_refinement_flags_occupancy
_atom_site_disorder_assembly
_atom_site_disorder_group
O4 O 0.8898(10) 0.5532(3) 0.6568(6) 0.0343(11) Uani 1 1 d . . . . .
O3 O 0.4836(10) 0.4601(3) 0.4898(6) 0.0364(11) Uani 1 1 d . . . . .
O2 O 0.5189(12) 0.9895(3) 0.3955(6) 0.0424(12) Uani 1 1 d . . . . .
O1 O 0.0841(11) 0.9570(3) 0.1843(6) 0.0438(13) Uani 1 1 d . . . . .
N5 N 0.1447(12) 0.7386(4) 0.2440(6) 0.0280(12) Uani 1 1 d . . . . .
N4 N 0.2275(11) 0.6409(4) 0.3187(7) 0.0262(12) Uani 1 1 d . . . . .
H4 H 0.131485 0.577980 0.277612 0.031 Uiso 1 1 calc R . . . .
N1 N 0.3125(12) 0.9263(4) 0.3044(7) 0.0333(14) Uani 1 1 d . . . . .
N3 N 0.6240(10) 0.5488(4) 0.5439(6) 0.0262(12) Uani 1 1 d . . . . .
N2 N 0.7849(12) 0.8134(4) 0.6261(7) 0.0301(12) Uani 1 1 d . . . . .
H2 H 0.857745 0.878317 0.594983 0.036 Uiso 1 1 calc R . . . .
C1 C 0.3467(14) 0.8095(4) 0.3484(8) 0.0241(13) Uani 1 1 d . . . . .
C3 C 0.4814(13) 0.6482(4) 0.4682(7) 0.0222(13) Uani 1 1 d . . . . .
C2 C 0.5670(14) 0.7606(5) 0.4977(7) 0.0232(12) Uani 1 1 d . . . . .
C4 C 0.9132(15) 0.7736(5) 0.8126(8) 0.0337(15) Uani 1 1 d . . . . .
H4A H 1.112521 0.728777 0.811239 0.051 Uiso 1 1 calc GR . . . .
H4B H 0.744413 0.727997 0.856422 0.051 Uiso 1 1 calc GR . . . .
H4C H 0.968872 0.837359 0.895686 0.051 Uiso 1 1 calc GR . . . .

loop_
_atom_site_aniso_label
_atom_site_aniso_U_11
_atom_site_aniso_U_22
_atom_site_aniso_U_33
_atom_site_aniso_U_23
_atom_site_aniso_U_13
_atom_site_aniso_U_12
O4 0.033(2) 0.030(2) 0.036(3) 0.0023(19) -0.004(2) 0.0083(18)
O3 0.041(3) 0.023(2) 0.044(3) -0.0001(19) 0.004(2) -0.0045(18)
O2 0.054(3) 0.026(2) 0.041(3) 0.0011(19) -0.009(2) -0.008(2)
O1 0.053(3) 0.031(2) 0.039(3) 0.003(2) -0.016(3) 0.014(2)
N5 0.028(3) 0.026(3) 0.028(3) 0.000(2) -0.001(2) 0.002(2)
N4 0.030(3) 0.020(2) 0.027(3) 0.000(2) -0.001(2) -0.001(2)
N1 0.040(3) 0.027(3) 0.030(3) 0.001(2) -0.001(3) 0.005(2)
N3 0.027(3) 0.026(3) 0.025(3) 0.0028(19) 0.004(3) 0.002(2)
N2 0.031(3) 0.024(2) 0.030(3) 0.002(2) -0.008(2) -0.004(2)
C1 0.025(3) 0.020(3) 0.026(3) -0.001(2) 0.002(3) 0.003(2)
C3 0.023(3) 0.020(3) 0.023(3) -0.001(2) -0.001(3) 0.003(2)
C2 0.021(3) 0.028(3) 0.021(3) 0.002(3) 0.003(3) 0.001(2)
C4 0.038(4) 0.030(3) 0.029(4) -0.001(3) -0.008(3) -0.002(3)

loop_
_atom_type_symbol
_atom_type_description
_atom_type_scat_dispersion_real
_atom_type_scat_dispersion_imag
_atom_type_scat_source
C C 0.0033 0.0016 'International Tables Vol C Tables 4.2.6.8 and 6.1.1.4'
H H 0.0000 0.0000 'International Tables Vol C Tables 4.2.6.8 and 6.1.1.4'
N N 0.0061 0.0033 'International Tables Vol C Tables 4.2.6.8 and 6.1.1.4'
O O 0.0106 0.0060 'International Tables Vol C Tables 4.2.6.8 and 6.1.1.4'

loop_
_geom_angle_atom_site_label_1
_geom_angle_atom_site_label_2
_geom_angle_atom_site_label_3
_geom_angle
_geom_angle_site_symmetry_1
_geom_angle_site_symmetry_3
_geom_angle_publ_flag
N4 N5 C1 104.1(4) . . ?
N5 N4 H4 123.9 . . ?
N5 N4 C3 112.2(4) . . ?
C3 N4 H4 123.9 . . ?
O2 N1 C1 116.5(5) . . ?
O1 N1 O2 124.4(5) . . ?
O1 N1 C1 119.1(5) . . ?
O4 N3 C3 118.8(4) . . ?
O3 N3 O4 123.3(5) . . ?
O3 N3 C3 117.9(4) . . ?
C2 N2 H2 116.9 . . ?
C2 N2 C4 126.2(5) . . ?
C4 N2 H2 116.9 . . ?
N5 C1 N1 117.9(5) . . ?
N5 C1 C2 115.1(5) . . ?
C2 C1 N1 126.9(5) . . ?
N4 C3 N3 117.7(5) . . ?
N4 C3 C2 108.5(5) . . ?
N3 C3 C2 133.2(5) . . ?
N2 C2 C1 127.0(5) . . ?
N2 C2 C3 133.1(5) . . ?
C3 C2 C1 99.9(5) . . ?
N2 C4 H4A 109.5 . . ?
N2 C4 H4B 109.5 . . ?
N2 C4 H4C 109.5 . . ?
H4A C4 H4B 109.5 . . ?
H4A C4 H4C 109.5 . . ?
H4B C4 H4C 109.5 . . ?

loop_
_geom_bond_atom_site_label_1
_geom_bond_atom_site_label_2
_geom_bond_distance
_geom_bond_site_symmetry_2
_geom_bond_publ_flag
O4 N3 1.247(5) . ?
O3 N3 1.243(6) . ?
O2 N1 1.240(6) . ?
O1 N1 1.223(6) . ?
N5 N4 1.314(6) . ?
N5 C1 1.331(7) . ?
N4 H4 0.8800 . ?
N4 C3 1.374(7) . ?
N1 C1 1.441(7) . ?
N3 C3 1.400(7) . ?
N2 H2 0.8800 . ?
N2 C2 1.337(7) . ?
N2 C4 1.456(7) . ?
C1 C2 1.417(8) . ?
C3 C2 1.403(8) . ?
C4 H4A 0.9800 . ?
C4 H4B 0.9800 . ?
C4 H4C 0.9800 . ?
